data_7011579
loop_
_publ_author_name
'Ryabov, Alexey N.'
'Izmer, Vyatcheslav V.'
'Borisenko, Anatoly A.'
'Canich, Jo Ann M.'
'Kuz'mina, Lyudmila G.'
'Howard, Judith A. K.'
'Voskoboynikov, Alexander Z.'

_publ_section_title
;
 Zirconium complexes of cyclopenta[b]pyridine: synthesis, structure,
 and olefin polymerization catalysis
;
_journal_issue 15
_journal_name_full 'Journal of the Chemical Society, Dalton Transactions'
_journal_page_first 2995
_journal_paper_doi 10.1039/b201829b
_journal_year 2002
_chemical_formula_sum 'C18 H21 Cl2 N Zr'
_chemical_formula_weight 413.48
_chemical_name_systematic
; 
? 
;
_space_group_IT_number 14
_symmetry_cell_setting monoclinic
_symmetry_space_group_name_Hall '-P 2ybc'
_symmetry_space_group_name_H-M 'P 1 21/c 1'
_atom_sites_solution_hydrogens geom
_atom_sites_solution_primary direct
_atom_sites_solution_secondary difmap
_audit_creation_method SHELXL
_cell_angle_alpha 90.00
_cell_angle_beta 97.552(7)
_cell_angle_gamma 90.00
_cell_formula_units_Z 4
_cell_length_a 13.546(2)
_cell_length_b 8.7659(11)
_cell_length_c 14.989(2)
_cell_measurement_temperature 120.0(2)
_cell_volume 1764.4(4)
_computing_structure_refinement 'SHELXL-93 (Sheldrick, 1993)'
_computing_structure_solution 'SHELXS-86 (Sheldrick, 1990)'
_diffrn_ambient_temperature 120(2)
_diffrn_radiation_monochromator graphite
_diffrn_radiation_source 'fine-focus sealed tube'
_diffrn_radiation_type MoK\a
_diffrn_radiation_wavelength 0.71073
_diffrn_reflns_av_R_equivalents 0.3251
_diffrn_reflns_av_sigmaI/netI 0.2329
_diffrn_reflns_limit_h_max 16
_diffrn_reflns_limit_h_min -17
_diffrn_reflns_limit_k_max 11
_diffrn_reflns_limit_k_min -11
_diffrn_reflns_limit_l_max 19
_diffrn_reflns_limit_l_min -13
_diffrn_reflns_number 11395
_diffrn_reflns_theta_max 26.00
_diffrn_reflns_theta_min 1.52
_exptl_absorpt_coefficient_mu 0.922
_exptl_crystal_density_diffrn 1.557
_exptl_crystal_F_000 840
_exptl_crystal_size_max 0.45
_exptl_crystal_size_mid 0.09
_exptl_crystal_size_min 0.03
_refine_diff_density_max 1.276
_refine_diff_density_min -1.478
_refine_diff_density_rms 0.212
_refine_ls_extinction_coef 0.0056(18)
_refine_ls_extinction_expression Fc^*^=kFc[1+0.001xFc^2^\l^3^/sin(2\q)]^-1/4^
_refine_ls_extinction_method SHELXL
_refine_ls_goodness_of_fit_all 1.001
_refine_ls_goodness_of_fit_obs 1.128
_refine_ls_matrix_type full
_refine_ls_number_parameters 206
_refine_ls_number_reflns 2948
_refine_ls_number_restraints 0
_refine_ls_restrained_S_all 1.059
_refine_ls_restrained_S_obs 1.128
_refine_ls_R_factor_all 0.1745
_refine_ls_R_factor_obs 0.0933
_refine_ls_shift/esd_max 0.000
_refine_ls_shift/esd_mean 0.000
_refine_ls_structure_factor_coef Fsqd
_refine_ls_weighting_details 'w=1/[\s^2^(Fo^2^)+(0.1122P)^2^+0.0000P] where P=(Fo^2^+2Fc^2^)/3'
_refine_ls_weighting_scheme calc
_refine_ls_wR_factor_all 0.2837
_refine_ls_wR_factor_obs 0.2161
_reflns_number_observed 1816
_reflns_number_total 3479
_reflns_observed_criterion >2sigma(I)
_cod_data_source_file b201829b.txt
_cod_data_source_block v
_cod_depositor_comments
;
The following automatic conversions were performed:

'_refine_ls_weighting_scheme' value 'calc
w=1/[\s^2^(Fo^2^)+(0.1122P)^2^+0.0000P] where P=(Fo^2^+2Fc^2^)/3' was
changed to 'calc'. New tag '_refine_ls_weighting_details' was
created. The value of the new tag was set to
'w=1/[\s^2^(Fo^2^)+(0.1122P)^2^+0.0000P] where P=(Fo^2^+2Fc^2^)/3'.

Automatic conversion script
Id: cif_fix_values 3143 2015-03-26 13:38:13Z robertas 
;
_cod_original_sg_symbol_H-M P2(1)/c
_cod_database_code 7011579

loop_
_symmetry_equiv_pos_as_xyz
'x, y, z'
'-x, y+1/2, -z+1/2'
'-x, -y, -z'
'x, -y-1/2, z-1/2'

loop_
_atom_site_aniso_label
_atom_site_aniso_U_11
_atom_site_aniso_U_22
_atom_site_aniso_U_33
_atom_site_aniso_U_23
_atom_site_aniso_U_13
_atom_site_aniso_U_12
Zr1 0.0199(6) 0.0085(5) 0.0479(9) -0.0008(5) 0.0112(5) -0.0020(4)
Cl2 0.030(2) 0.0270(13) 0.049(2) -0.0088(12) 0.0165(14) -0.0046(11)
Cl1 0.0249(15) 0.0159(12) 0.055(2) 0.0100(12) 0.0075(14) 0.0009(10)
C11 0.027(6) 0.017(5) 0.035(8) -0.010(5) 0.009(5) -0.005(4)
C12 0.024(6) 0.011(5) 0.039(8) -0.002(4) 0.005(5) -0.002(4)
C13 0.019(6) 0.009(5) 0.064(9) 0.002(5) 0.015(6) -0.005(4)
C14 0.020(6) 0.009(4) 0.056(9) -0.004(5) 0.006(5) 0.002(4)
N1 0.018(5) 0.018(4) 0.054(7) 0.008(4) 0.016(4) -0.002(4)
C16 0.018(6) 0.022(5) 0.056(9) -0.006(5) 0.000(5) -0.004(5)
C17 0.026(6) 0.015(5) 0.070(10) 0.008(5) 0.019(6) -0.008(4)
C18 0.013(6) 0.019(6) 0.044(9) 0.001(5) -0.005(5) -0.007(4)
C19 0.016(6) 0.006(4) 0.073(10) -0.004(5) 0.004(6) 0.000(4)
C1 0.014(5) 0.021(5) 0.041(8) 0.005(5) 0.006(5) 0.003(4)
C2 0.022(6) 0.006(4) 0.051(8) 0.002(5) 0.011(5) -0.001(4)
C3 0.033(7) 0.012(5) 0.046(8) -0.008(5) 0.011(6) -0.009(4)
C4 0.029(6) 0.021(5) 0.046(8) -0.004(5) 0.018(6) -0.015(5)
C5 0.020(6) 0.017(5) 0.092(12) 0.014(6) 0.028(7) -0.003(5)
C6 0.032(7) 0.023(5) 0.068(10) 0.007(6) 0.019(6) 0.007(5)
C7 0.022(6) 0.028(5) 0.036(8) 0.008(5) 0.004(5) 0.003(5)
C8 0.054(8) 0.010(5) 0.048(9) -0.005(4) 0.023(7) 0.002(5)
C9 0.047(9) 0.032(7) 0.105(14) 0.002(8) 0.010(9) -0.031(6)
C10 0.009(6) 0.052(8) 0.135(16) 0.029(9) 0.008(8) 0.004(5)

loop_
_atom_site_label
_atom_site_type_symbol
_atom_site_fract_x
_atom_site_fract_y
_atom_site_fract_z
_atom_site_U_iso_or_equiv
_atom_site_thermal_displace_type
_atom_site_occupancy
_atom_site_calc_flag
_atom_site_refinement_flags
_atom_site_disorder_group
Zr1 Zr 0.75576(8) 0.21736(10) 0.92744(8) 0.0248(4) Uani 1 d . .
Cl2 Cl 0.8062(2) 0.0899(3) 0.7959(2) 0.0344(8) Uani 1 d . .
Cl1 Cl 0.6681(2) 0.4330(3) 0.8497(2) 0.0318(8) Uani 1 d . .
C11 C 0.8481(8) 0.4279(10) 1.0142(8) 0.026(3) Uani 1 d . .
H11A H 0.8079(8) 0.5131(10) 1.0248(8) 0.031 Uiso 1 calc R .
C12 C 0.8646(8) 0.2986(10) 1.0686(8) 0.025(3) Uani 1 d . .
H12A H 0.8412(8) 0.2845(10) 1.1250(8) 0.030 Uiso 1 calc R .
C13 C 0.9211(8) 0.1926(10) 1.0266(9) 0.030(3) Uani 1 d . .
H13A H 0.9356(8) 0.0906(10) 1.0455(9) 0.036 Uiso 1 calc R .
C14 C 0.9514(8) 0.2634(10) 0.9534(9) 0.028(3) Uani 1 d . .
N1 N 1.0168(6) 0.2084(9) 0.8923(7) 0.029(2) Uani 1 d . .
C16 C 1.0304(8) 0.2941(11) 0.8277(9) 0.032(3) Uani 1 d . .
H16A H 1.0771(8) 0.2615(11) 0.7897(9) 0.039 Uiso 1 calc R .
C17 C 0.9803(8) 0.4396(11) 0.8063(9) 0.036(3) Uani 1 d . .
H17A H 0.9912(8) 0.4947(11) 0.7539(9) 0.043 Uiso 1 calc R .
C18 C 0.9171(8) 0.4957(11) 0.8633(8) 0.026(4) Uani 0.99(4) d P .
H18A H 0.8838(8) 0.5904(11) 0.8518(8) 0.031 Uiso 1 calc R .
C19 C 0.9037(8) 0.4078(10) 0.9388(9) 0.032(3) Uani 1 d . .
C1 C 0.6310(8) 0.1725(11) 1.0351(8) 0.025(3) Uani 1 d . .
C2 C 0.7001(8) 0.0456(10) 1.0463(8) 0.026(3) Uani 1 d . .
C3 C 0.6889(9) -0.0367(10) 0.9651(8) 0.030(3) Uani 1 d . .
C4 C 0.6119(8) 0.0322(11) 0.9012(8) 0.031(3) Uani 1 d . .
C5 C 0.5766(8) 0.1607(12) 0.9476(10) 0.041(4) Uani 1 d . .
C6 C 0.6125(9) 0.2896(12) 1.1039(10) 0.040(3) Uani 1 d . .
H6A H 0.5420(15) 0.2878(65) 1.1126(41) 0.060 Uiso 1 calc R .
H6B H 0.6297(60) 0.3910(17) 1.0831(28) 0.060 Uiso 1 calc R .
H6C H 0.6536(46) 0.2666(56) 1.1611(19) 0.060 Uiso 1 calc R .
C7 C 0.7596(8) -0.0019(11) 1.1324(7) 0.028(3) Uani 1 d . .
H7A H 0.7245(24) -0.0832(54) 1.1601(23) 0.043 Uiso 1 calc R .
H7B H 0.7689(43) 0.0857(22) 1.1733(18) 0.043 Uiso 1 calc R .
H7C H 0.8248(20) -0.0394(70) 1.1204(9) 0.043 Uiso 1 calc R .
C8 C 0.7440(10) -0.1830(10) 0.9502(9) 0.036(3) Uani 1 d . .
H8A H 0.7043(29) -0.2705(11) 0.9652(52) 0.054 Uiso 1 calc R .
H8B H 0.8082(28) -0.1835(42) 0.9889(40) 0.054 Uiso 1 calc R .
H8C H 0.7552(53) -0.1896(45) 0.8871(15) 0.054 Uiso 1 calc R .
C9 C 0.5709(11) -0.0249(14) 0.8102(11) 0.062(5) Uani 1 d . .
H9A H 0.5167(50) -0.0969(88) 0.8156(13) 0.092 Uiso 1 calc R .
H9B H 0.6237(21) -0.0764(97) 0.7829(29) 0.092 Uiso 1 calc R .
H9C H 0.5454(67) 0.0612(20) 0.7723(24) 0.092 Uiso 1 calc R .
C10 C 0.4882(9) 0.2567(15) 0.9136(13) 0.065(5) Uani 1 d . .
H10A H 0.4278(13) 0.2100(66) 0.9309(63) 0.098 Uiso 1 calc R .
H10B H 0.4824(46) 0.2639(99) 0.8479(15) 0.098 Uiso 1 calc R .
H10C H 0.4966(38) 0.3591(40) 0.9398(57) 0.098 Uiso 1 calc R .

loop_
_atom_type_symbol
_atom_type_description
_atom_type_scat_dispersion_real
_atom_type_scat_dispersion_imag
_atom_type_scat_source
C C 0.0033 0.0016 'International Tables Vol C Tables 4.2.6.8 and 6.1.1.4'
H H 0.0000 0.0000 'International Tables Vol C Tables 4.2.6.8 and 6.1.1.4'
N N 0.0061 0.0033 'International Tables Vol C Tables 4.2.6.8 and 6.1.1.4'
Cl Cl 0.1484 0.1585 'International Tables Vol C Tables 4.2.6.8 and 6.1.1.4'
Zr Zr -2.9673 0.5597 'International Tables Vol C Tables 4.2.6.8 and 6.1.1.4'

loop_
_geom_angle_atom_site_label_1
_geom_angle_atom_site_label_2
_geom_angle_atom_site_label_3
_geom_angle
_geom_angle_site_symmetry_1
_geom_angle_site_symmetry_3
_geom_angle_publ_flag
Cl2 Zr1 Cl1 98.00(11) . . ?
Cl2 Zr1 C3 85.5(3) . . ?
Cl1 Zr1 C3 129.0(3) . . ?
Cl2 Zr1 C11 125.8(3) . . ?
Cl1 Zr1 C11 81.7(3) . . ?
C3 Zr1 C11 135.5(4) . . ?
Cl2 Zr1 C12 127.8(3) . . ?
Cl1 Zr1 C12 112.1(2) . . ?
C3 Zr1 C12 104.6(4) . . ?
C11 Zr1 C12 32.3(3) . . ?
Cl2 Zr1 C1 136.8(3) . . ?
Cl1 Zr1 C1 95.8(2) . . ?
C3 Zr1 C1 54.7(3) . . ?
C11 Zr1 C1 96.6(4) . . ?
C12 Zr1 C1 82.8(4) . . ?
Cl2 Zr1 C2 116.0(2) . . ?
Cl1 Zr1 C2 128.8(2) . . ?
C3 Zr1 C2 32.5(4) . . ?
C11 Zr1 C2 104.4(4) . . ?
C12 Zr1 C2 76.8(4) . . ?
C1 Zr1 C2 33.4(3) . . ?
Cl2 Zr1 C13 96.6(3) . . ?
Cl1 Zr1 C13 133.1(2) . . ?
C3 Zr1 C13 96.3(4) . . ?
C11 Zr1 C13 54.1(3) . . ?
C12 Zr1 C13 32.3(3) . . ?
C1 Zr1 C13 103.1(4) . . ?
C2 Zr1 C13 81.8(4) . . ?
Cl2 Zr1 C4 82.7(3) . . ?
Cl1 Zr1 C4 96.1(3) . . ?
C3 Zr1 C4 33.6(4) . . ?
C11 Zr1 C4 151.5(4) . . ?
C12 Zr1 C4 131.8(4) . . ?
C1 Zr1 C4 55.2(4) . . ?
C2 Zr1 C4 55.3(4) . . ?
C13 Zr1 C4 129.9(3) . . ?
Cl2 Zr1 C5 112.4(3) . . ?
Cl1 Zr1 C5 78.2(3) . . ?
C3 Zr1 C5 54.3(4) . . ?
C11 Zr1 C5 120.3(4) . . ?
C12 Zr1 C5 114.8(4) . . ?
C1 Zr1 C5 32.7(4) . . ?
C2 Zr1 C5 54.5(4) . . ?
C13 Zr1 C5 134.5(4) . . ?
C4 Zr1 C5 33.0(4) . . ?
Cl2 Zr1 C19 93.0(3) . . ?
Cl1 Zr1 C19 81.8(2) . . ?
C3 Zr1 C19 149.1(4) . . ?
C11 Zr1 C19 33.0(4) . . ?
C12 Zr1 C19 53.2(4) . . ?
C1 Zr1 C19 129.5(4) . . ?
C2 Zr1 C19 129.6(4) . . ?
C13 Zr1 C19 53.2(3) . . ?
C4 Zr1 C19 174.9(4) . . ?
C5 Zr1 C19 149.4(3) . . ?
Cl2 Zr1 C14 78.9(3) . . ?
Cl1 Zr1 C14 111.4(2) . . ?
C3 Zr1 C14 119.1(3) . . ?
C11 Zr1 C14 52.4(3) . . ?
C12 Zr1 C14 51.1(4) . . ?
C1 Zr1 C14 132.1(4) . . ?
C2 Zr1 C14 111.8(4) . . ?
C13 Zr1 C14 30.5(4) . . ?
C4 Zr1 C14 148.6(3) . . ?
C5 Zr1 C14 164.7(5) . . ?
C19 Zr1 C14 31.4(3) . . ?
C12 C11 C19 107.3(9) . . ?
C12 C11 Zr1 74.6(6) . . ?
C19 C11 Zr1 77.3(6) . . ?
C11 C12 C13 109.3(10) . . ?
C11 C12 Zr1 73.1(6) . . ?
C13 C12 Zr1 74.3(7) . . ?
C14 C13 C12 107.3(8) . . ?
C14 C13 Zr1 80.0(7) . . ?
C12 C13 Zr1 73.3(7) . . ?
C13 C14 C19 110.3(10) . . ?
C13 C14 N1 129.3(9) . . ?
C19 C14 N1 120.3(11) . . ?
C13 C14 Zr1 69.5(6) . . ?
C19 C14 Zr1 71.9(6) . . ?
N1 C14 Zr1 122.8(8) . . ?
C16 N1 C14 117.0(9) . . ?
N1 C16 C17 125.5(11) . . ?
C18 C17 C16 118.9(11) . . ?
C17 C18 C19 117.5(10) . . ?
C18 C19 C14 120.5(11) . . ?
C18 C19 C11 134.4(9) . . ?
C14 C19 C11 105.1(10) . . ?
C18 C19 Zr1 118.7(8) . . ?
C14 C19 Zr1 76.7(6) . . ?
C11 C19 Zr1 69.7(6) . . ?
C5 C1 C2 107.4(10) . . ?
C5 C1 C6 124.9(10) . . ?
C2 C1 C6 127.6(11) . . ?
C5 C1 Zr1 74.3(6) . . ?
C2 C1 Zr1 73.5(6) . . ?
C6 C1 Zr1 121.4(7) . . ?
C3 C2 C1 107.4(10) . . ?
C3 C2 C7 126.3(9) . . ?
C1 C2 C7 125.7(10) . . ?
C3 C2 Zr1 72.7(6) . . ?
C1 C2 Zr1 73.1(6) . . ?
C7 C2 Zr1 127.0(7) . . ?
C2 C3 C4 110.1(9) . . ?
C2 C3 C8 124.2(11) . . ?
C4 C3 C8 125.5(10) . . ?
C2 C3 Zr1 74.7(5) . . ?
C4 C3 Zr1 74.4(5) . . ?
C8 C3 Zr1 121.4(7) . . ?
C5 C4 C3 105.3(11) . . ?
C5 C4 C9 126.8(12) . . ?
C3 C4 C9 127.8(10) . . ?
C5 C4 Zr1 73.7(6) . . ?
C3 C4 Zr1 72.0(6) . . ?
C9 C4 Zr1 123.0(8) . . ?
C1 C5 C4 109.8(10) . . ?
C1 C5 C10 124.6(12) . . ?
C4 C5 C10 125.2(14) . . ?
C1 C5 Zr1 73.0(6) . . ?
C4 C5 Zr1 73.3(6) . . ?
C10 C5 Zr1 125.8(7) . . ?

loop_
_geom_bond_atom_site_label_1
_geom_bond_atom_site_label_2
_geom_bond_distance
_geom_bond_site_symmetry_2
_geom_bond_publ_flag
Zr1 Cl2 2.440(3) . ?
Zr1 Cl1 2.444(3) . ?
Zr1 C3 2.497(9) . ?
Zr1 C11 2.497(10) . ?
Zr1 C12 2.517(12) . ?
Zr1 C1 2.517(11) . ?
Zr1 C2 2.522(10) . ?
Zr1 C13 2.529(12) . ?
Zr1 C4 2.527(10) . ?
Zr1 C5 2.533(11) . ?
Zr1 C19 2.597(10) . ?
Zr1 C14 2.659(11) . ?
C11 C12 1.396(15) . ?
C11 C19 1.45(2) . ?
C12 C13 1.404(14) . ?
C13 C14 1.37(2) . ?
C14 C19 1.425(13) . ?
C14 N1 1.438(14) . ?
N1 C16 1.257(15) . ?
C16 C17 1.460(14) . ?
C17 C18 1.38(2) . ?
C18 C19 1.40(2) . ?
C1 C5 1.42(2) . ?
C1 C2 1.450(13) . ?
C1 C6 1.50(2) . ?
C2 C3 1.41(2) . ?
C2 C7 1.49(2) . ?
C3 C4 1.45(2) . ?
C3 C8 1.514(13) . ?
C4 C5 1.44(2) . ?
C4 C9 1.49(2) . ?
C5 C10 1.50(2) . ?
